data_2202253
loop_
_publ_author_name
'Arrieta, Antonio F.'
'Mostad, Arvid'

_publ_section_title
;
 5-(1<i>H</i>-Indol-3-yl)-1-phenylpent-4-ene-1,3-dione
;
_journal_issue 4
_journal_name_full 'Acta Crystallographica Section E'
_journal_page_first o524
_journal_page_last o526
_journal_paper_doi 10.1107/S1600536803003192
_journal_volume 59
_journal_year 2003
_chemical_formula_moiety 'C19 H15 N O2'
_chemical_formula_sum 'C19 H15 N O2'
_chemical_formula_weight 289.31
_chemical_melting_point 480
_chemical_name_systematic
;
 1-phenyl-5-(3-indolyl)-pent-4-ene-1,3-dione
;
_space_group_IT_number 29
_symmetry_cell_setting orthorhombic
_symmetry_space_group_name_Hall 'P 2c -2ac'
_symmetry_space_group_name_H-M 'P c a 21'
_atom_sites_solution_hydrogens difmap
_atom_sites_solution_primary direct
_atom_sites_solution_secondary difmap
_audit_creation_method SHELXL-97
_cell_angle_alpha 90.00
_cell_angle_beta 90.00
_cell_angle_gamma 90.00
_cell_formula_units_Z 4
_cell_length_a 7.6712(15)
_cell_length_b 5.6251(11)
_cell_length_c 32.773(7)
_cell_measurement_reflns_used 6355
_cell_measurement_temperature 105(2)
_cell_measurement_theta_max 27.0
_cell_measurement_theta_min 2.0
_cell_volume 1414.2(5)
_computing_cell_refinement SMART
_computing_data_collection 'SMART (Bruker, 1998)'
_computing_data_reduction 'SAINT (Bruker, 1998)'
_computing_molecular_graphics SHELXL97
_computing_publication_material SHELXL97
_computing_structure_refinement 'SHELXL97 (Sheldrick, 1997)'
_computing_structure_solution 'SHELXS97 (Sheldrick, 1997)'
_diffrn_ambient_temperature 105(2)
_diffrn_detector_area_resol_mean 8
_diffrn_measured_fraction_theta_full 1.000
_diffrn_measured_fraction_theta_max 1.000
_diffrn_measurement_device_type 'Bruker SMART'
_diffrn_measurement_method '\w scans'
_diffrn_radiation_monochromator graphite
_diffrn_radiation_source 'fine-focus sealed tube'
_diffrn_radiation_type MoK\a
_diffrn_radiation_wavelength 0.71073
_diffrn_reflns_av_R_equivalents 0.052
_diffrn_reflns_av_sigmaI/netI 0.025
_diffrn_reflns_limit_h_max 9
_diffrn_reflns_limit_h_min -9
_diffrn_reflns_limit_k_max 7
_diffrn_reflns_limit_k_min -7
_diffrn_reflns_limit_l_max 41
_diffrn_reflns_limit_l_min -41
_diffrn_reflns_number 14386
_diffrn_reflns_theta_full 27.0
_diffrn_reflns_theta_max 27.0
_diffrn_reflns_theta_min 1.2
_diffrn_standards_decay_% 0
_diffrn_standards_number 0
_exptl_absorpt_coefficient_mu 0.09
_exptl_absorpt_correction_T_max 0.965
_exptl_absorpt_correction_T_min 0.876
_exptl_absorpt_correction_type multi-scan
_exptl_absorpt_process_details '(SADABS; Sheldrick, 1997)'
_exptl_crystal_colour red
_exptl_crystal_density_diffrn 1.354
_exptl_crystal_density_method 'not measured'
_exptl_crystal_description plates
_exptl_crystal_F_000 608
_exptl_crystal_size_max 0.4
_exptl_crystal_size_mid 0.4
_exptl_crystal_size_min 0.15
_refine_diff_density_max 0.16
_refine_diff_density_min -0.19
_refine_ls_abs_structure_details 'Flack (1983)'
_refine_ls_abs_structure_Flack -1.8(14)
_refine_ls_extinction_method none
_refine_ls_goodness_of_fit_ref 1.09
_refine_ls_hydrogen_treatment refall
_refine_ls_matrix_type full
_refine_ls_number_parameters 259
_refine_ls_number_reflns 3044
_refine_ls_number_restraints 1
_refine_ls_restrained_S_all 1.09
_refine_ls_R_factor_all 0.052
_refine_ls_R_factor_gt 0.037
_refine_ls_shift/su_max 0.002
_refine_ls_shift/su_mean 0.000
_refine_ls_structure_factor_coef Fsqd
_refine_ls_weighting_details 'calc w = 1/[\s^2^(Fo^2^)+(0.0532P)^2^] where P = (Fo^2^+2Fc^2^)/3'
_refine_ls_weighting_scheme calc
_refine_ls_wR_factor_gt 0.081
_refine_ls_wR_factor_ref 0.097
_reflns_number_gt 2508
_reflns_number_total 3044
_reflns_threshold_expression I>2\s(I)
_cod_data_source_file ya6151.cif
_cod_data_source_block I
_cod_depositor_comments
;
The following automatic conversions were performed:
'_symmetry_cell_setting' value 'Orthorhombic' changed to 'orthorhombic'
according to '/home/saulius/struct/CIF-dictionaries/cif_core.dic'
dictionary named 'cif_core.dic' version 2.4.1 from 2010-06-29.

Automatic conversion script
Id: cif_fix_enum 1527 2010-12-29 10:47:43Z saulius 

The following automatic conversions were performed:

'_symmetry_cell_setting' value 'Orthorhombic' changed to
'orthorhombic' according to
/home/saulius/struct/CIF-dictionaries/cif_core.dic dictionary named
'cif_core.dic' version 2.4.1 from 2010-06-29.

Automatic conversion script
Id: cif_fix_values 1715 2011-07-08 13:25:40Z adriana 
;
_cod_database_code 2202253
_cod_database_fobs_code 2202253

loop_
_symmetry_equiv_pos_as_xyz
'x, y, z'
'-x, -y, z+1/2'
'x+1/2, -y, z'
'-x+1/2, y, z+1/2'

loop_
_atom_site_label
_atom_site_fract_x
_atom_site_fract_y
_atom_site_fract_z
_atom_site_U_iso_or_equiv
_atom_site_adp_type
_atom_site_calc_flag
_atom_site_refinement_flags
_atom_site_occupancy
_atom_site_disorder_assembly
_atom_site_disorder_group
_atom_site_type_symbol
O1 0.8753(3) 1.0093(3) 0.94133(5) 0.0370(4) Uani d . 1 . . O
O2 0.9308(2) 0.8529(3) 0.87118(5) 0.0333(4) Uani d . 1 . . O
H200 0.928(6) 0.964(8) 0.9023(14) 0.102(14) Uiso d . 1 . . H
N 0.7701(2) -0.0183(3) 0.74798(6) 0.0247(4) Uani d . 1 . . N
H1N 0.715(3) -0.145(5) 0.7420(7) 0.033(7) Uiso d . 1 . . H
C1 0.7848(3) 0.9531(4) 1.02260(7) 0.0238(5) Uani d . 1 . . C
H1 0.847(3) 1.094(4) 1.0131(7) 0.026(6) Uiso d . 1 . . H
C2 0.7326(3) 0.9276(4) 1.06316(7) 0.0267(5) Uani d . 1 . . C
H2 0.753(4) 1.059(5) 1.0831(8) 0.033(7) Uiso d . 1 . . H
C3 0.6404(3) 0.7276(4) 1.07519(7) 0.0273(5) Uani d . 1 . . C
H3 0.603(3) 0.704(4) 1.1015(8) 0.021(6) Uiso d . 1 . . H
C4 0.5974(3) 0.5543(4) 1.04686(7) 0.0276(5) Uani d . 1 . . C
H4 0.522(3) 0.414(4) 1.0554(6) 0.018(6) Uiso d . 1 . . H
C5 0.6484(3) 0.5789(4) 1.00636(7) 0.0250(5) Uani d . 1 . . C
H5 0.620(3) 0.465(3) 0.9896(6) 0.006(5) Uiso d . 1 . . H
C6 0.7435(3) 0.7790(4) 0.99375(6) 0.0229(5) Uani d . 1 . . C
C7 0.8039(3) 0.8105(4) 0.95101(7) 0.0247(5) Uani d . 1 . . C
C8 0.7890(3) 0.6264(4) 0.92177(7) 0.0269(5) Uani d . 1 . . C
H8 0.743(3) 0.482(5) 0.9298(8) 0.035(7) Uiso d . 1 . . H
C9 0.8509(3) 0.6554(4) 0.88231(7) 0.0251(5) Uani d . 1 . . C
C10 0.8283(3) 0.4692(4) 0.85197(7) 0.0272(5) Uani d . 1 . . C
H10 0.763(3) 0.328(5) 0.8631(7) 0.032(7) Uiso d . 1 . . H
C11 0.8859(3) 0.4849(4) 0.81351(7) 0.0230(4) Uani d . 1 . . C
H11 0.944(3) 0.627(4) 0.8060(7) 0.024(6) Uiso d . 1 . . H
C12 0.8584(3) 0.3088(4) 0.78176(7) 0.0227(4) Uani d . 1 . . C
C13 0.9169(3) 0.3255(3) 0.73982(6) 0.0195(4) Uani d . 1 . . C
C14 1.0112(3) 0.4936(4) 0.71737(7) 0.0212(4) Uani d . 1 . . C
H14 1.040(3) 0.646(5) 0.7292(8) 0.036(7) Uiso d . 1 . . H
C15 1.0470(3) 0.4501(4) 0.67646(7) 0.0240(5) Uani d . 1 . . C
H15 1.105(3) 0.563(5) 0.6603(8) 0.034(7) Uiso d . 1 . . H
C16 0.9867(3) 0.2412(4) 0.65718(8) 0.0258(5) Uani d . 1 . . C
H16 1.013(3) 0.213(4) 0.6295(8) 0.027(6) Uiso d . 1 . . H
C17 0.8917(3) 0.0729(4) 0.67845(7) 0.0233(5) Uani d . 1 . . C
H17 0.852(3) -0.059(4) 0.6639(7) 0.025(6) Uiso d . 1 . . H
C18 0.8577(3) 0.1163(3) 0.71976(7) 0.0211(4) Uani d . 1 . . C
C19 0.7689(3) 0.0959(4) 0.78478(7) 0.0247(5) Uani d . 1 . . C
H19 0.719(3) 0.020(4) 0.8097(8) 0.022(6) Uiso d . 1 . . H

loop_
_atom_site_aniso_label
_atom_site_aniso_U_11
_atom_site_aniso_U_22
_atom_site_aniso_U_33
_atom_site_aniso_U_12
_atom_site_aniso_U_13
_atom_site_aniso_U_23
O1 0.0559(11) 0.0283(8) 0.0266(9) -0.0120(8) 0.0054(8) -0.0016(7)
O2 0.0466(10) 0.0276(8) 0.0258(9) -0.0067(8) 0.0053(8) -0.0019(7)
N 0.0232(10) 0.0192(8) 0.0315(11) -0.0025(7) -0.0018(8) -0.0018(8)
C1 0.0259(12) 0.0203(10) 0.0252(12) 0.0014(9) 0.0005(9) 0.0000(8)
C2 0.0273(12) 0.0269(11) 0.0261(12) 0.0040(9) -0.0012(10) -0.0055(9)
C3 0.0293(12) 0.0310(12) 0.0217(11) 0.0047(10) 0.0012(10) 0.0021(10)
C4 0.0291(12) 0.0256(11) 0.0281(12) 0.0013(10) -0.0003(10) 0.0026(9)
C5 0.0274(12) 0.0233(11) 0.0242(12) -0.0010(9) -0.0030(10) -0.0050(9)
C6 0.0230(10) 0.0235(10) 0.0222(11) 0.0047(9) -0.0008(9) 0.0000(8)
C7 0.0251(12) 0.0248(11) 0.0243(11) 0.0005(9) -0.0011(9) 0.0010(9)
C8 0.0319(13) 0.0231(11) 0.0258(12) -0.0048(9) 0.0021(9) -0.0003(9)
C9 0.0262(11) 0.0254(10) 0.0238(12) 0.0033(9) -0.0009(9) -0.0017(9)
C10 0.0270(11) 0.0269(12) 0.0276(13) -0.0019(9) -0.0001(10) 0.0013(9)
C11 0.0221(11) 0.0211(10) 0.0258(11) 0.0027(8) -0.0014(9) -0.0009(9)
C12 0.0203(10) 0.0209(9) 0.0269(11) 0.0029(8) -0.0032(9) -0.0002(9)
C13 0.0174(9) 0.0186(9) 0.0226(11) 0.0039(7) -0.0025(9) -0.0022(8)
C14 0.0173(10) 0.0185(9) 0.0277(11) 0.0016(8) -0.0018(9) 0.0000(9)
C15 0.0200(10) 0.0247(11) 0.0274(12) 0.0013(9) 0.0018(9) 0.0026(9)
C16 0.0222(11) 0.0314(12) 0.0237(11) 0.0040(10) 0.0004(9) -0.0036(9)
C17 0.0209(11) 0.0226(10) 0.0266(12) 0.0030(8) -0.0034(9) -0.0059(9)
C18 0.0179(10) 0.0173(9) 0.0279(12) 0.0032(7) -0.0028(9) 0.0000(8)
C19 0.0218(11) 0.0251(10) 0.0272(13) 0.0032(9) 0.0013(10) 0.0037(9)

loop_
_atom_type_symbol
_atom_type_description
_atom_type_scat_dispersion_real
_atom_type_scat_dispersion_imag
_atom_type_scat_source
C C 0.0033 0.0016 'International Tables Vol C Tables 4.2.6.8 and 6.1.1.4'
H H 0.0000 0.0000 'International Tables Vol C Tables 4.2.6.8 and 6.1.1.4'
N N 0.0061 0.0033 'International Tables Vol C Tables 4.2.6.8 and 6.1.1.4'
O O 0.0106 0.0060 'International Tables Vol C Tables 4.2.6.8 and 6.1.1.4'

loop_
_geom_angle_atom_site_label_1
_geom_angle_atom_site_label_2
_geom_angle_atom_site_label_3
_geom_angle
_geom_angle_publ_flag
C7 O1 H200 101.4(19) n
C9 O2 H200 101(2) n
C19 N C18 109.81(18) y
C19 N H1N 126.4(17) n
C18 N H1N 123.4(17) n
C2 C1 C6 120.5(2) n
C2 C1 H1 121.8(14) n
C6 C1 H1 117.7(14) n
C3 C2 C1 120.1(2) n
C3 C2 H2 119.6(15) n
C1 C2 H2 120.1(16) n
C4 C3 C2 120.1(2) n
C4 C3 H3 116.8(15) n
C2 C3 H3 123.1(15) n
C3 C4 C5 120.2(2) n
C3 C4 H4 119.8(12) n
C5 C4 H4 119.9(12) n
C4 C5 C6 120.4(2) n
C4 C5 H5 117.4(14) n
C6 C5 H5 122.2(14) n
C1 C6 C5 118.7(2) n
C1 C6 C7 118.92(19) y
C5 C6 C7 122.3(2) y
O1 C7 C8 120.3(2) y
O1 C7 C6 117.98(19) y
C8 C7 C6 121.73(19) y
C9 C8 C7 121.2(2) y
C9 C8 H8 119.9(17) n
C7 C8 H8 118.8(17) n
O2 C9 C8 121.02(19) y
O2 C9 C10 118.20(19) y
C8 C9 C10 120.8(2) y
C11 C10 C9 123.8(2) y
C11 C10 H10 123.9(15) n
C9 C10 H10 112.3(14) n
C10 C11 C12 125.6(2) y
C10 C11 H11 117.2(14) n
C12 C11 H11 117.2(14) n
C19 C12 C13 106.10(19) y
C19 C12 C11 127.7(2) y
C13 C12 C11 126.21(19) y
C14 C13 C18 118.8(2) n
C14 C13 C12 134.62(19) y
C18 C13 C12 106.62(19) y
C15 C14 C13 119.4(2) n
C15 C14 H14 119.8(15) n
C13 C14 H14 120.5(15) n
C14 C15 C16 120.9(2) n
C14 C15 H15 121.4(17) n
C16 C15 H15 117.6(17) n
C17 C16 C15 121.1(2) n
C17 C16 H16 119.0(14) n
C15 C16 H16 119.8(15) n
C16 C17 C18 117.8(2) n
C16 C17 H17 117.2(15) n
C18 C17 H17 125.0(15) n
N C18 C17 130.31(19) y
N C18 C13 107.56(19) y
C17 C18 C13 122.1(2) n
N C19 C12 109.9(2) y
N C19 H19 121.6(14) n
C12 C19 H19 128.2(14) n

loop_
_geom_bond_atom_site_label_1
_geom_bond_atom_site_label_2
_geom_bond_site_symmetry_2
_geom_bond_distance
_geom_bond_publ_flag
O1 C7 . 1.285(3) y
O1 H200 . 1.37(5) n
O2 C9 . 1.320(3) y
O2 H200 . 1.20(5) n
N C18 . 1.371(3) y
N C19 . 1.367(3) y
N H1N . 0.85(3) n
C1 C2 . 1.396(3) n
C1 C6 . 1.397(3) n
C1 H1 . 0.98(3) n
C2 C3 . 1.386(3) n
C2 H2 . 1.00(3) n
C3 C4 . 1.386(3) n
C3 H3 . 0.92(2) n
C4 C5 . 1.391(3) n
C4 H4 . 1.02(2) n
C5 C6 . 1.404(3) n
C5 H5 . 0.87(2) n
C6 C7 . 1.486(3) y
C7 C8 . 1.415(3) y
C8 C9 . 1.387(3) y
C8 H8 . 0.93(3) n
C9 C10 . 1.455(3) y
C10 C11 . 1.339(3) y
C10 H10 . 1.01(3) n
C11 C12 . 1.452(3) y
C11 H11 . 0.95(3) n
C12 C13 . 1.449(3) y
C12 C19 . 1.384(3) y
C13 C14 . 1.400(3) n
C13 C18 . 1.422(3) y
C14 C15 . 1.390(3) n
C14 H14 . 0.97(3) n
C15 C16 . 1.412(3) n
C15 H15 . 0.94(3) n
C16 C17 . 1.383(3) n
C16 H16 . 0.94(3) n
C17 C18 . 1.400(3) n
C17 H17 . 0.93(2) n
C19 H19 . 1.00(2) n

loop_
_geom_hbond_atom_site_label_D
_geom_hbond_atom_site_label_H
_geom_hbond_atom_site_label_A
_geom_hbond_site_symmetry_A
_geom_hbond_distance_DH
_geom_hbond_distance_HA
_geom_hbond_distance_DA
_geom_hbond_angle_DHA
C1 H1 C5 3_575 0.98(3) 2.96(3) 3.872(3) 155.4(19)
C4 H4 C1 3_465 1.02(2) 2.95(2) 3.812(3) 142.4(15)
C14 H14 N 1_565 0.97(3) 2.87(3) 3.459(3) 120.1(19)
N H1N C13 3_455 0.85(3) 2.50(3) 3.225(3) 143(2)
C3 H3 C15 4_655 0.92(2) 3.07(3) 3.939(3) 159.7(18)
C16 H16 C2 2_764 0.94(3) 3.02(3) 3.877(3) 150.9(19)
O2 H200 O1 . 1.20(5) 1.37(5) 2.498(2) 154(4)

loop_
_geom_torsion_atom_site_label_1
_geom_torsion_atom_site_label_2
_geom_torsion_atom_site_label_3
_geom_torsion_atom_site_label_4
_geom_torsion
_geom_torsion_publ_flag
C6 C1 C2 C3 0.5(3) n
C1 C2 C3 C4 -1.0(4) n
C2 C3 C4 C5 0.8(4) n
C3 C4 C5 C6 -0.1(4) n
C2 C1 C6 C5 0.2(3) n
C2 C1 C6 C7 -178.96(19) y
C4 C5 C6 C1 -0.4(3) n
C4 C5 C6 C7 178.7(2) y
C1 C6 C7 O1 -7.5(3) y
C5 C6 C7 O1 173.4(2) y
C1 C6 C7 C8 170.7(2) y
C5 C6 C7 C8 -8.4(3) y
O1 C7 C8 C9 0.2(3) y
C6 C7 C8 C9 -177.9(2) y
C7 C8 C9 O2 2.2(3) y
C7 C8 C9 C10 -177.3(2) y
O2 C9 C10 C11 1.0(3) y
C8 C9 C10 C11 -179.5(2) y
C9 C10 C11 C12 -176.7(2) y
C10 C11 C12 C19 0.4(4) y
C10 C11 C12 C13 178.7(2) y
C19 C12 C13 C14 179.6(2) n
C11 C12 C13 C14 1.0(4) n
C19 C12 C13 C18 -0.1(2) n
C11 C12 C13 C18 -178.71(19) n
C18 C13 C14 C15 -1.1(3) n
C12 C13 C14 C15 179.3(2) n
C13 C14 C15 C16 1.2(3) n
C14 C15 C16 C17 -0.6(3) n
C15 C16 C17 C18 -0.2(3) n
C19 N C18 C17 -179.8(2) n
C19 N C18 C13 0.7(2) n
C16 C17 C18 N -179.1(2) n
C16 C17 C18 C13 0.2(3) n
C14 C13 C18 N 179.89(17) n
C12 C13 C18 N -0.4(2) n
C14 C13 C18 C17 0.4(3) n
C12 C13 C18 C17 -179.87(19) n
C18 N C19 C12 -0.8(2) n
C13 C12 C19 N 0.6(2) n
C11 C12 C19 N 179.1(2) n

loop_
_cod_related_entry_id
_cod_related_entry_database
_cod_related_entry_code
1 ChemSpider 30654701
